data_1505765
loop_
_publ_author_name
'Tan, Rendy H. C.'
'Motevalli, Majid'
'Abrahams, Isaac'
'Wyatt, Peter B.'
'Gillin, William P.'

_publ_section_title
;
 Quenching of IR luminescence of erbium, neodymium, and ytterbium
 beta-diketonate complexes by ligand C-H and C-D bonds.
;
_journal_issue 48
_journal_name_full 'The journal of physical chemistry. B'
_journal_page_first 24476
_journal_page_last 24479
_journal_paper_doi 10.1021/jp0654462
_journal_volume 110
_journal_year 2006
_chemical_formula_moiety 'C15 H7 Er1 F18 O8'
_chemical_formula_sum 'C15 H7 Er F18 O8'
_chemical_formula_weight 824.47
_chemical_name_systematic
;
 ?
;
_space_group_IT_number 2
_symmetry_cell_setting triclinic
_symmetry_Int_Tables_number 2
_symmetry_space_group_name_Hall '-P 1'
_symmetry_space_group_name_H-M 'P -1'
_atom_sites_solution_hydrogens geom
_atom_sites_solution_primary direct
_atom_sites_solution_secondary difmap
_audit_creation_method SHELXL-97
_cell_angle_alpha 67.9090(10)
_cell_angle_beta 73.7910(10)
_cell_angle_gamma 76.0860(10)
_cell_formula_units_Z 2
_cell_length_a 9.90590(10)
_cell_length_b 11.5257(2)
_cell_length_c 12.3039(2)
_cell_measurement_reflns_used 5565
_cell_measurement_temperature 120(2)
_cell_measurement_theta_max 27.48
_cell_measurement_theta_min 2.91
_cell_volume 1235.32(3)
_computing_cell_refinement 'DENZO (Otwinowski & Minor, 1997) & COLLECT (Hooft, R.W.W., 1998)'
_computing_data_collection 'COLLECT (Hooft, R.W.W., 1998)'
_computing_data_reduction 'DENZO (Otwinowski & Minor, 1997) & COLLECT (Hooft, R.W.W., 1998)'
_computing_molecular_graphics 'Ortep-3 for Windows (Farrugia, 1997) &PLUTON  (Spek,A.L.,1990)'
_computing_publication_material 'WinGX publication routines (Farrugia, 1999)'
_computing_structure_refinement 'SHELXL-97 (Sheldrick, 1997b)'
_computing_structure_solution 'DIRDIF-99 (Beurskens, 1999)'
_diffrn_ambient_temperature 120(2)
_diffrn_detector_area_resol_mean 9.091
_diffrn_measured_fraction_theta_full 0.991
_diffrn_measured_fraction_theta_max 0.991
_diffrn_measurement_device_type 'Bruker-Nonius 95mm CCD camera on \k-goniostat'
_diffrn_measurement_method '\f & \w scans'
_diffrn_radiation_monochromator '10cm confocal mirrors'
_diffrn_radiation_source 'Bruker-Nonius FR591 rotating anode'
_diffrn_radiation_type MoK\a
_diffrn_radiation_wavelength 0.71073
_diffrn_reflns_av_R_equivalents 0.0382
_diffrn_reflns_av_sigmaI/netI 0.0274
_diffrn_reflns_limit_h_max 12
_diffrn_reflns_limit_h_min -12
_diffrn_reflns_limit_k_max 14
_diffrn_reflns_limit_k_min -14
_diffrn_reflns_limit_l_max 15
_diffrn_reflns_limit_l_min -15
_diffrn_reflns_number 27543
_diffrn_reflns_theta_full 27.56
_diffrn_reflns_theta_max 27.56
_diffrn_reflns_theta_min 3.07
_diffrn_standards_decay_% 0
_exptl_absorpt_coefficient_mu 3.572
_exptl_absorpt_correction_T_max 0.9004
_exptl_absorpt_correction_T_min 0.6738
_exptl_absorpt_correction_type multi-scan
_exptl_absorpt_process_details 'SADABS V2.10 (Sheldrick, G.M.,2003)'
_exptl_crystal_colour colourless
_exptl_crystal_density_diffrn 2.217
_exptl_crystal_density_method 'not measured'
_exptl_crystal_description shard
_exptl_crystal_F_000 782
_exptl_crystal_size_max 0.12
_exptl_crystal_size_mid 0.07
_exptl_crystal_size_min 0.03
_refine_diff_density_max 1.335
_refine_diff_density_min -0.928
_refine_diff_density_rms 0.114
_refine_ls_extinction_coef 0.0016(5)
_refine_ls_extinction_expression Fc^*^=kFc[1+0.001xFc^2^\l^3^/sin(2\q)]^-1/4^
_refine_ls_extinction_method SHELXL
_refine_ls_goodness_of_fit_ref 1.073
_refine_ls_hydrogen_treatment mixed
_refine_ls_matrix_type full
_refine_ls_number_parameters 396
_refine_ls_number_reflns 5641
_refine_ls_number_restraints 4
_refine_ls_restrained_S_all 1.073
_refine_ls_R_factor_all 0.0276
_refine_ls_R_factor_gt 0.0265
_refine_ls_shift/su_max 0.019
_refine_ls_shift/su_mean 0.001
_refine_ls_structure_factor_coef Fsqd
_refine_ls_weighting_details 'calc w=1/[\s^2^(Fo^2^)+(0.0298P)^2^+3.3395P] where P=(Fo^2^+2Fc^2^)/3'
_refine_ls_weighting_scheme calc
_refine_ls_wR_factor_gt 0.0670
_refine_ls_wR_factor_ref 0.0678
_reflns_number_gt 5437
_reflns_number_total 5641
_reflns_threshold_expression >2sigma(I)
_cod_data_source_file jp0654462si20060823_074436.cif
_cod_data_source_block 1567x
_cod_depositor_comments
;
The following automatic conversions were performed:

'_symmetry_cell_setting' value 'Triclinic' changed to 'triclinic'
according to /home/saulius/struct/CIF-dictionaries/cif_core.dic
dictionary named 'cif_core.dic' version 2.4.1 from
2010-06-29.

'_exptl_absorpt_correction_type' value 'Multi-scan'
changed to 'multi-scan' according to
/home/saulius/struct/CIF-dictionaries/cif_core.dic dictionary named
'cif_core.dic' version 2.4.1 from 2010-06-29.

Automatic conversion script
Id: cif_fix_values 1715 2011-07-08 13:25:40Z adriana 
;
_cod_database_code 1505765

loop_
_symmetry_equiv_pos_as_xyz
'x, y, z'
'-x, -y, -z'

loop_
_atom_site_label
_atom_site_type_symbol
_atom_site_fract_x
_atom_site_fract_y
_atom_site_fract_z
_atom_site_U_iso_or_equiv
_atom_site_adp_type
_atom_site_occupancy
_atom_site_symmetry_multiplicity
_atom_site_calc_flag
_atom_site_refinement_flags
C1 C 0.0453(4) 0.1554(3) 0.2078(3) 0.0253(7) Uani 1 1 d .
C2 C 0.1187(4) 0.0727(3) 0.2952(3) 0.0284(7) Uani 1 1 d .
H2 H 0.0788 0.0015 0.3538 0.034 Uiso 1 1 calc R
C3 C 0.2505(4) 0.0937(3) 0.2972(3) 0.0272(7) Uani 1 1 d .
C4 C 0.3316(5) -0.0051(4) 0.3910(4) 0.0388(10) Uani 1 1 d .
C5 C -0.0828(5) 0.1125(4) 0.1959(4) 0.0359(9) Uani 1 1 d .
C6 C 0.1150(4) 0.3624(3) 0.3793(3) 0.0242(7) Uani 1 1 d .
C7 C 0.2405(4) 0.3658(4) 0.4078(3) 0.0296(8) Uani 1 1 d .
H7 H 0.2434 0.3460 0.4895 0.036 Uiso 1 1 calc R
C8 C 0.3606(4) 0.3974(4) 0.3203(3) 0.0278(7) Uani 1 1 d .
C9 C 0.4906(5) 0.4047(7) 0.3600(4) 0.0562(15) Uani 1 1 d .
C10 C -0.0123(4) 0.3248(4) 0.4840(3) 0.0297(8) Uani 1 1 d .
C11 C 0.2941(4) 0.2863(3) -0.1335(3) 0.0227(7) Uani 1 1 d .
C12 C 0.4273(4) 0.2137(4) -0.1248(4) 0.0339(9) Uani 1 1 d .
H12 H 0.4619 0.1524 -0.1644 0.041 Uiso 1 1 calc R
C13 C 0.5101(4) 0.2300(4) -0.0589(4) 0.0302(8) Uani 1 1 d .
C14 C 0.6638(5) 0.1601(6) -0.0655(6) 0.0613(17) Uani 1 1 d .
C15 C 0.2124(4) 0.2702(4) -0.2145(3) 0.0308(8) Uani 1 1 d .
Er1 Er 0.251426(13) 0.378933(12) 0.098762(11) 0.01575(7) Uani 1 1 d .
F1 F 0.2624(5) -0.0986(4) 0.4628(4) 0.1027(17) Uani 1 1 d .
F2 F 0.4574(4) -0.0487(4) 0.3378(3) 0.0878(14) Uani 1 1 d .
F3 F 0.3549(4) 0.0480(3) 0.4611(3) 0.0630(9) Uani 1 1 d .
F4 F -0.1413(3) 0.0282(3) 0.2919(3) 0.0668(10) Uani 1 1 d .
F5 F -0.0408(4) 0.0568(4) 0.1105(3) 0.0727(10) Uani 1 1 d .
F6 F -0.1789(3) 0.2073(3) 0.1578(3) 0.0635(9) Uani 1 1 d .
F7 F -0.1330(3) 0.3709(4) 0.4530(3) 0.0792(12) Uani 1 1 d .
F8 F -0.0023(4) 0.2034(3) 0.5262(4) 0.0903(15) Uani 1 1 d .
F9 F -0.0169(4) 0.3615(4) 0.5747(3) 0.0831(13) Uani 1 1 d .
F10 F 0.6021(4) 0.3234(8) 0.3254(5) 0.149(3) Uani 1 1 d .
F11 F 0.4795(3) 0.3710(4) 0.4741(2) 0.0652(10) Uani 1 1 d .
F12 F 0.5342(7) 0.5069(6) 0.3061(4) 0.170(4) Uani 1 1 d .
F13 F 0.6756(4) 0.0728(3) 0.0448(5) 0.0938(15) Uani 1 1 d .
F14 F 0.7534(3) 0.2390(3) -0.0880(3) 0.0597(8) Uani 1 1 d .
F15 F 0.7037(4) 0.0999(6) -0.1413(6) 0.160(3) Uani 1 1 d .
F16 F 0.1014(3) 0.2139(4) -0.1484(3) 0.0672(10) Uani 1 1 d .
F17 F 0.1599(4) 0.3822(3) -0.2829(3) 0.0655(10) Uani 1 1 d .
F18 F 0.2873(3) 0.2049(3) -0.2843(3) 0.0585(8) Uani 1 1 d .
O1 O 0.0746(3) 0.2593(2) 0.1311(2) 0.0234(5) Uani 1 1 d .
O2 O 0.3149(3) 0.1841(2) 0.2289(2) 0.0270(5) Uani 1 1 d .
O3 O 0.0946(3) 0.3835(2) 0.2778(2) 0.0227(5) Uani 1 1 d .
O4 O 0.3785(2) 0.4235(2) 0.2074(2) 0.0226(5) Uani 1 1 d .
O5 O 0.2305(2) 0.3661(2) -0.0823(2) 0.0208(5) Uani 1 1 d .
O6 O 0.4765(2) 0.2974(2) 0.0069(2) 0.0233(5) Uani 1 1 d .
O7 O 0.0744(3) 0.5525(2) 0.0572(2) 0.0218(5) Uani 1 1 d D
O8 O 0.3546(2) 0.5555(2) -0.0404(2) 0.0191(4) Uani 1 1 d D
H7A H 0.073(5) 0.616(4) 0.000(4) 0.043(14) Uiso 1 1 d D
H7B H -0.010(4) 0.558(5) 0.094(4) 0.042(14) Uiso 1 1 d D
H8A H 0.366(6) 0.613(4) -0.022(5) 0.052(16) Uiso 1 1 d D
H8B H 0.425(5) 0.557(5) -0.097(4) 0.047(15) Uiso 1 1 d D

loop_
_atom_site_aniso_label
_atom_site_aniso_U_11
_atom_site_aniso_U_22
_atom_site_aniso_U_33
_atom_site_aniso_U_23
_atom_site_aniso_U_13
_atom_site_aniso_U_12
C1 0.0324(18) 0.0237(16) 0.0209(16) -0.0050(13) -0.0062(14) -0.0096(14)
C2 0.039(2) 0.0192(16) 0.0257(17) -0.0004(13) -0.0109(15) -0.0078(15)
C3 0.0350(19) 0.0179(16) 0.0277(17) -0.0054(13) -0.0129(15) 0.0014(14)
C4 0.048(2) 0.0250(19) 0.037(2) -0.0001(16) -0.0218(19) 0.0030(17)
C5 0.040(2) 0.031(2) 0.037(2) 0.0010(16) -0.0144(17) -0.0178(17)
C6 0.0297(18) 0.0226(16) 0.0183(15) -0.0059(13) -0.0020(13) -0.0052(14)
C7 0.0326(19) 0.041(2) 0.0183(16) -0.0103(15) -0.0023(14) -0.0140(16)
C8 0.0331(19) 0.0340(19) 0.0216(16) -0.0095(14) -0.0065(14) -0.0134(16)
C9 0.042(3) 0.113(5) 0.024(2) -0.018(2) -0.0041(18) -0.042(3)
C10 0.0306(19) 0.0339(19) 0.0207(16) -0.0062(14) 0.0021(14) -0.0111(16)
C11 0.0232(16) 0.0246(16) 0.0236(16) -0.0100(13) -0.0035(13) -0.0075(13)
C12 0.0297(19) 0.036(2) 0.049(2) -0.0312(19) -0.0122(17) 0.0024(16)
C13 0.0240(17) 0.0285(18) 0.047(2) -0.0239(17) -0.0120(16) 0.0033(14)
C14 0.038(3) 0.068(4) 0.112(5) -0.071(4) -0.038(3) 0.022(2)
C15 0.0285(18) 0.041(2) 0.0322(19) -0.0222(17) -0.0087(15) -0.0034(16)
Er1 0.01493(9) 0.01715(9) 0.01629(9) -0.00487(6) -0.00522(5) -0.00328(5)
F1 0.117(3) 0.062(2) 0.111(3) 0.052(2) -0.082(3) -0.043(2)
F2 0.090(3) 0.086(3) 0.063(2) -0.0262(19) -0.040(2) 0.061(2)
F3 0.082(2) 0.0622(19) 0.0482(17) -0.0138(14) -0.0417(16) 0.0089(17)
F4 0.0638(19) 0.068(2) 0.0584(18) 0.0213(15) -0.0231(15) -0.0486(17)
F5 0.066(2) 0.093(3) 0.095(3) -0.064(2) -0.0206(19) -0.0196(19)
F6 0.0420(16) 0.0374(15) 0.109(3) -0.0020(16) -0.0374(17) -0.0130(12)
F7 0.0294(14) 0.134(3) 0.0355(15) 0.0080(18) 0.0031(11) -0.0128(17)
F8 0.086(3) 0.0347(16) 0.093(3) 0.0015(17) 0.046(2) -0.0200(16)
F9 0.077(2) 0.149(4) 0.0485(18) -0.061(2) 0.0313(16) -0.068(2)
F10 0.046(2) 0.330(9) 0.123(4) -0.145(6) -0.036(2) 0.016(4)
F11 0.0590(18) 0.119(3) 0.0291(13) -0.0141(16) -0.0161(12) -0.0435(19)
F12 0.220(6) 0.208(6) 0.100(3) 0.083(4) -0.115(4) -0.191(6)
F13 0.064(2) 0.0402(18) 0.185(5) -0.023(2) -0.075(3) 0.0138(16)
F14 0.0199(12) 0.087(2) 0.081(2) -0.0469(19) -0.0067(13) 0.0022(13)
F15 0.057(2) 0.255(7) 0.292(7) -0.256(7) -0.090(3) 0.085(3)
F16 0.0552(18) 0.114(3) 0.0628(19) -0.049(2) -0.0033(15) -0.0469(19)
F17 0.100(3) 0.0513(17) 0.067(2) -0.0266(15) -0.0623(19) 0.0131(17)
F18 0.0481(16) 0.088(2) 0.0674(19) -0.0630(18) -0.0246(14) 0.0139(15)
O1 0.0295(13) 0.0221(12) 0.0192(11) -0.0009(9) -0.0082(9) -0.0109(10)
O2 0.0260(12) 0.0229(12) 0.0300(13) -0.0034(10) -0.0125(10) -0.0010(10)
O3 0.0218(11) 0.0258(12) 0.0194(11) -0.0064(9) -0.0034(9) -0.0044(9)
O4 0.0229(12) 0.0304(13) 0.0177(11) -0.0078(9) -0.0041(9) -0.0100(10)
O5 0.0194(11) 0.0272(12) 0.0187(11) -0.0109(9) -0.0030(9) -0.0045(9)
O6 0.0179(11) 0.0252(12) 0.0312(13) -0.0143(10) -0.0077(9) -0.0003(9)
O7 0.0166(11) 0.0229(12) 0.0230(12) -0.0043(10) -0.0057(9) -0.0015(9)
O8 0.0176(11) 0.0202(11) 0.0209(11) -0.0061(9) -0.0039(9) -0.0065(9)

loop_
_atom_type_symbol
_atom_type_description
_atom_type_scat_dispersion_real
_atom_type_scat_dispersion_imag
_atom_type_scat_source
C C 0.0033 0.0016 'International Tables Vol C Tables 4.2.6.8 and 6.1.1.4'
H H 0.0000 0.0000 'International Tables Vol C Tables 4.2.6.8 and 6.1.1.4'
Er Er -0.2586 4.9576 'International Tables Vol C Tables 4.2.6.8 and 6.1.1.4'
F F 0.0171 0.0103 'International Tables Vol C Tables 4.2.6.8 and 6.1.1.4'
O O 0.0106 0.0060 'International Tables Vol C Tables 4.2.6.8 and 6.1.1.4'

loop_
_geom_angle_atom_site_label_1
_geom_angle_atom_site_label_2
_geom_angle_atom_site_label_3
_geom_angle
O1 C1 C2 128.5(3)
O1 C1 C5 114.4(3)
C2 C1 C5 117.0(3)
C1 C2 C3 120.3(3)
C1 C2 H2 119.9
C3 C2 H2 119.9
O2 C3 C2 127.6(3)
O2 C3 C4 114.2(3)
C2 C3 C4 118.2(3)
F1 C4 F2 110.4(4)
F1 C4 F3 105.7(4)
F2 C4 F3 106.3(4)
F1 C4 C3 113.6(4)
F2 C4 C3 110.2(4)
F3 C4 C3 110.2(3)
F6 C5 F4 109.9(4)
F6 C5 F5 104.6(4)
F4 C5 F5 105.2(4)
F6 C5 C1 112.2(3)
F4 C5 C1 115.2(3)
F5 C5 C1 109.0(4)
O3 C6 C7 127.2(3)
O3 C6 C10 115.5(3)
C7 C6 C10 117.4(3)
C8 C7 C6 121.6(3)
C8 C7 H7 119.2
C6 C7 H7 119.2
O4 C8 C7 128.3(3)
O4 C8 C9 114.0(3)
C7 C8 C9 117.7(3)
F12 C9 F11 112.3(5)
F12 C9 F10 101.8(6)
F11 C9 F10 104.0(5)
F12 C9 C8 112.5(5)
F11 C9 C8 115.7(4)
F10 C9 C8 109.2(4)
F8 C10 F7 108.5(4)
F8 C10 F9 106.1(4)
F7 C10 F9 106.4(4)
F8 C10 C6 109.3(3)
F7 C10 C6 113.0(3)
F9 C10 C6 113.2(3)
O5 C11 C12 127.6(3)
O5 C11 C15 114.4(3)
C12 C11 C15 118.0(3)
C13 C12 C11 120.6(3)
C13 C12 H12 119.7
C11 C12 H12 119.7
O6 C13 C12 128.1(3)
O6 C13 C14 113.5(3)
C12 C13 C14 118.4(3)
F15 C14 F14 110.3(6)
F15 C14 F13 107.1(5)
F14 C14 F13 105.4(4)
F15 C14 C13 114.0(4)
F14 C14 C13 110.7(4)
F13 C14 C13 108.9(5)
F18 C15 F16 107.9(3)
F18 C15 F17 108.1(3)
F16 C15 F17 105.6(4)
F18 C15 C11 114.7(3)
F16 C15 C11 109.8(3)
F17 C15 C11 110.4(3)
O2 Er1 O7 146.48(9)
O2 Er1 O4 77.38(9)
O7 Er1 O4 105.06(9)
O2 Er1 O3 77.53(9)
O7 Er1 O3 71.36(9)
O4 Er1 O3 74.06(8)
O2 Er1 O1 73.79(9)
O7 Er1 O1 85.07(9)
O4 Er1 O1 139.58(8)
O3 Er1 O1 72.53(8)
O2 Er1 O6 73.22(9)
O7 Er1 O6 140.04(9)
O4 Er1 O6 84.22(8)
O3 Er1 O6 146.69(8)
O1 Er1 O6 113.10(8)
O2 Er1 O8 139.80(9)
O7 Er1 O8 70.71(8)
O4 Er1 O8 76.70(8)
O3 Er1 O8 123.05(8)
O1 Er1 O8 141.88(8)
O6 Er1 O8 74.05(8)
O2 Er1 O5 111.53(9)
O7 Er1 O5 83.26(8)
O4 Er1 O5 150.19(8)
O3 Er1 O5 134.92(8)
O1 Er1 O5 68.62(8)
O6 Er1 O5 72.21(8)
O8 Er1 O5 79.39(8)
O2 Er1 H12 79.1
O7 Er1 H12 122.3
O4 Er1 H12 122.9
O3 Er1 H12 146.8
O1 Er1 H12 78.5
O6 Er1 H12 39.1
O8 Er1 H12 89.9
O5 Er1 H12 39.2
O2 Er1 H7 61.8
O7 Er1 H7 98.6
O4 Er1 H7 39.1
O3 Er1 H7 38.5
O1 Er1 H7 101.3
O6 Er1 H7 111.2
O8 Er1 H7 110.8
O5 Er1 H7 169.7
H12 Er1 H7 138.7
O2 Er1 H2 37.3
O7 Er1 H2 113.8
O4 Er1 H2 105.1
O3 Er1 H2 62.8
O1 Er1 H2 38.2
O6 Er1 H2 100.4
O8 Er1 H2 174.1
O5 Er1 H2 97.1
H12 Er1 H2 84.4
H7 Er1 H2 72.9
C1 O1 Er1 132.2(2)
C3 O2 Er1 134.6(2)
C6 O3 Er1 131.7(2)
C8 O4 Er1 130.0(2)
C11 O5 Er1 129.5(2)
C13 O6 Er1 130.3(2)
Er1 O7 H7A 131(4)
Er1 O7 H7B 127(3)
H7A O7 H7B 102(5)
Er1 O8 H8A 123(4)
Er1 O8 H8B 128(4)
H8A O8 H8B 99(5)

loop_
_geom_bond_atom_site_label_1
_geom_bond_atom_site_label_2
_geom_bond_distance
C1 O1 1.254(4)
C1 C2 1.387(5)
C1 C5 1.529(5)
C2 C3 1.392(5)
C2 H2 0.9500
C3 O2 1.250(5)
C3 C4 1.537(5)
C4 F1 1.309(6)
C4 F2 1.313(6)
C4 F3 1.322(5)
C5 F6 1.297(5)
C5 F4 1.304(5)
C5 F5 1.350(5)
C6 O3 1.244(4)
C6 C7 1.397(5)
C6 C10 1.541(5)
C7 C8 1.380(5)
C7 H7 0.9500
C8 O4 1.275(4)
C8 C9 1.529(5)
C9 F12 1.230(7)
C9 F11 1.287(5)
C9 F10 1.349(8)
C10 F8 1.286(5)
C10 F7 1.286(5)
C10 F9 1.320(5)
C11 O5 1.255(4)
C11 C12 1.390(5)
C11 C15 1.531(5)
C12 C13 1.388(5)
C12 H12 0.9500
C13 O6 1.252(4)
C13 C14 1.538(6)
C14 F15 1.287(6)
C14 F14 1.324(7)
C14 F13 1.368(8)
C15 F18 1.310(4)
C15 F16 1.319(5)
C15 F17 1.323(5)
Er1 O2 2.276(2)
Er1 O7 2.320(2)
Er1 O4 2.323(2)
Er1 O3 2.325(2)
Er1 O1 2.342(2)
Er1 O6 2.349(2)
Er1 O8 2.350(2)
Er1 O5 2.356(2)
Er1 H12 4.6495
Er1 H7 4.6574
Er1 H2 4.6918
O7 H7A 0.80(4)
O7 H7B 0.83(4)
O8 H8A 0.82(4)
O8 H8B 0.83(4)

loop_
_geom_hbond_atom_site_label_D
_geom_hbond_atom_site_label_H
_geom_hbond_atom_site_label_A
_geom_hbond_distance_DH
_geom_hbond_distance_HA
_geom_hbond_distance_DA
_geom_hbond_angle_DHA
_geom_hbond_site_symmetry_A
O7 H7A O1 0.80(4) 2.32(4) 2.973(3) 139(5) 2_565
O7 H7A F6 0.80(4) 2.44(4) 3.173(4) 154(5) 2_565
O7 H7B O5 0.83(4) 2.17(4) 2.904(3) 147(5) 2_565
O7 H7B F17 0.83(4) 2.62(4) 3.287(4) 138(4) 2_565
O8 H8A O6 0.82(4) 2.15(5) 2.849(3) 144(5) 2_665
O8 H8A F14 0.82(4) 2.45(5) 3.147(4) 144(5) 2_665
O8 H8B O4 0.83(4) 2.05(4) 2.858(3) 164(5) 2_665

loop_
_geom_torsion_atom_site_label_1
_geom_torsion_atom_site_label_2
_geom_torsion_atom_site_label_3
_geom_torsion_atom_site_label_4
_geom_torsion
O1 C1 C2 C3 -7.3(6)
C5 C1 C2 C3 168.1(4)
C1 C2 C3 O2 2.1(6)
C1 C2 C3 C4 -176.2(4)
O2 C3 C4 F1 179.3(4)
C2 C3 C4 F1 -2.1(6)
O2 C3 C4 F2 -56.2(5)
C2 C3 C4 F2 122.4(4)
O2 C3 C4 F3 60.8(5)
C2 C3 C4 F3 -120.6(4)
O1 C1 C5 F6 -33.5(5)
C2 C1 C5 F6 150.4(4)
O1 C1 C5 F4 -160.2(4)
C2 C1 C5 F4 23.7(6)
O1 C1 C5 F5 81.9(4)
C2 C1 C5 F5 -94.2(4)
O3 C6 C7 C8 1.4(6)
C10 C6 C7 C8 179.4(4)
C6 C7 C8 O4 -2.0(7)
C6 C7 C8 C9 177.1(4)
O4 C8 C9 F12 53.5(7)
C7 C8 C9 F12 -125.7(6)
O4 C8 C9 F11 -175.7(5)
C7 C8 C9 F11 5.1(8)
O4 C8 C9 F10 -58.8(6)
C7 C8 C9 F10 122.0(5)
O3 C6 C10 F8 92.8(5)
C7 C6 C10 F8 -85.5(5)
O3 C6 C10 F7 -28.1(5)
C7 C6 C10 F7 153.6(4)
O3 C6 C10 F9 -149.2(4)
C7 C6 C10 F9 32.6(5)
O5 C11 C12 C13 -3.8(7)
C15 C11 C12 C13 175.9(4)
C11 C12 C13 O6 6.9(7)
C11 C12 C13 C14 -172.1(5)
O6 C13 C14 F15 -173.9(6)
C12 C13 C14 F15 5.3(9)
O6 C13 C14 F14 -48.8(6)
C12 C13 C14 F14 130.4(5)
O6 C13 C14 F13 66.6(5)
C12 C13 C14 F13 -114.2(5)
O5 C11 C15 F18 168.4(3)
C12 C11 C15 F18 -11.4(5)
O5 C11 C15 F16 -69.9(4)
C12 C11 C15 F16 110.3(4)
O5 C11 C15 F17 46.1(5)
C12 C11 C15 F17 -133.7(4)
C2 C1 O1 Er1 -5.1(6)
C5 C1 O1 Er1 179.3(2)
O2 Er1 O1 C1 13.4(3)
O7 Er1 O1 C1 -140.3(3)
O4 Er1 O1 C1 -32.8(4)
O3 Er1 O1 C1 -68.3(3)
O6 Er1 O1 C1 76.6(3)
O8 Er1 O1 C1 170.0(3)
O5 Er1 O1 C1 135.0(3)
H12 Er1 O1 C1 95.3
H7 Er1 O1 C1 -42.6
H2 Er1 O1 C1 -0.4
C2 C3 O2 Er1 16.3(6)
C4 C3 O2 Er1 -165.3(3)
O7 Er1 O2 C3 34.0(4)
O4 Er1 O2 C3 132.3(3)
O3 Er1 O2 C3 56.1(3)
O1 Er1 O2 C3 -19.1(3)
O6 Er1 O2 C3 -140.0(3)
O8 Er1 O2 C3 -176.8(3)
O5 Er1 O2 C3 -77.5(3)
H12 Er1 O2 C3 -100.1
H7 Er1 O2 C3 93.8
H2 Er1 O2 C3 -5.0
C7 C6 O3 Er1 20.7(6)
C10 C6 O3 Er1 -157.3(2)
O2 Er1 O3 C6 53.5(3)
O7 Er1 O3 C6 -139.1(3)
O4 Er1 O3 C6 -26.7(3)
O1 Er1 O3 C6 130.2(3)
O6 Er1 O3 C6 24.6(4)
O8 Er1 O3 C6 -88.6(3)
O5 Er1 O3 C6 161.6(3)
H12 Er1 O3 C6 99.9
H7 Er1 O3 C6 -6.5
H2 Er1 O3 C6 90.1
C7 C8 O4 Er1 -19.1(6)
C9 C8 O4 Er1 161.8(3)
O2 Er1 O4 C8 -55.1(3)
O7 Er1 O4 C8 90.5(3)
O3 Er1 O4 C8 25.4(3)
O1 Er1 O4 C8 -9.8(4)
O6 Er1 O4 C8 -129.1(3)
O8 Er1 O4 C8 155.9(3)
O5 Er1 O4 C8 -166.5(3)
H12 Er1 O4 C8 -123.0
H7 Er1 O4 C8 5.5
H2 Er1 O4 C8 -29.9
C12 C11 O5 Er1 -26.2(5)
C15 C11 O5 Er1 154.0(2)
O2 Er1 O5 C11 -29.1(3)
O7 Er1 O5 C11 -178.0(3)
O4 Er1 O5 C11 73.3(3)
O3 Er1 O5 C11 -122.9(3)
O1 Er1 O5 C11 -90.7(3)
O6 Er1 O5 C11 34.0(3)
O8 Er1 O5 C11 110.5(3)
H12 Er1 O5 C11 7.4
H7 Er1 O5 C11 -77.2
H2 Er1 O5 C11 -64.7
C12 C13 O6 Er1 20.6(7)
C14 C13 O6 Er1 -160.3(4)
O2 Er1 O6 C13 88.6(3)
O7 Er1 O6 C13 -86.3(4)
O4 Er1 O6 C13 167.1(3)
O3 Er1 O6 C13 118.2(3)
O1 Er1 O6 C13 25.1(3)
O8 Er1 O6 C13 -115.1(3)
O5 Er1 O6 C13 -31.4(3)
H12 Er1 O6 C13 -4.8
H7 Er1 O6 C13 138.3
H2 Er1 O6 C13 62.8
